data_7023986
loop_
_publ_author_name
'Fridrichov\'a, Ad\'ela'
'Mairychov\'a, Barbora'
'Pad\<elkov\'a, Zde\<nka'
'Ly\<cka, Anton\'in'
'Jurkschat, Klaus'
'Jambor, Roman'
'Dost\'al, Libor'

_publ_section_title
;
 Straightforward synthesis of novel cyclic metallasiloxanes supported by
 an N,C,N-chelating ligand.
;
_journal_issue 46
_journal_name_full 'Dalton transactions (Cambridge, England : 2003)'
_journal_page_first 16403
_journal_page_last 16411
_journal_paper_doi 10.1039/c3dt52230j
_journal_volume 42
_journal_year 2013
_chemical_formula_moiety 'C36 H39 Bi N2 O3 Si2'
_chemical_formula_sum 'C36 H39 Bi N2 O3 Si2'
_chemical_formula_weight 812.85
_chemical_name_systematic
; 
 ? 
;
_space_group_IT_number 33
_symmetry_cell_setting orthorhombic
_symmetry_space_group_name_Hall 'P 2c -2n'
_symmetry_space_group_name_H-M 'P n a 21'
_atom_sites_solution_hydrogens geom
_atom_sites_solution_primary direct
_atom_sites_solution_secondary difmap
_audit_creation_method SHELXL-97
_cell_angle_alpha 90
_cell_angle_beta 90
_cell_angle_gamma 90
_cell_formula_units_Z 4
_cell_length_a 14.1440(10)
_cell_length_b 20.3112(12)
_cell_length_c 11.9648(11)
_cell_measurement_reflns_used 25680
_cell_measurement_temperature 150(1)
_cell_measurement_theta_max 27.5
_cell_measurement_theta_min 1
_cell_volume 3437.3(4)
_computing_cell_refinement 'COLLECT and DENZO'
_computing_data_collection 'COLLECT (Hooft, 1998) and DENZO (Otwinowski & Minor, 1997)'
_computing_data_reduction 'COLLECT and DENZO'
_computing_molecular_graphics 'PLATON (Spek, 2003)'
_computing_publication_material 'SHELXL-97 (Sheldrick, 2008)'
_computing_structure_refinement 'SHELXL-97 (Sheldrick, 1997)'
_computing_structure_solution 'SIR92 (Altomare et al., 1994)'
_diffrn_ambient_temperature 150(1)
_diffrn_detector_area_resol_mean 9.091
_diffrn_measured_fraction_theta_full 0.997
_diffrn_measured_fraction_theta_max 0.997
_diffrn_measurement_device_type 'Bruker Nonius KappaCCD area detector'
_diffrn_measurement_method '\f and \w scans to fill the Ewald sphere'
_diffrn_radiation_monochromator graphite
_diffrn_radiation_source 'fine-focus sealed tube'
_diffrn_radiation_type MoK\a
_diffrn_radiation_wavelength 0.71073
_diffrn_reflns_av_R_equivalents 0.0567
_diffrn_reflns_av_sigmaI/netI 0.0374
_diffrn_reflns_limit_h_max 16
_diffrn_reflns_limit_h_min -18
_diffrn_reflns_limit_k_max 23
_diffrn_reflns_limit_k_min -26
_diffrn_reflns_limit_l_max 14
_diffrn_reflns_limit_l_min -15
_diffrn_reflns_number 25644
_diffrn_reflns_theta_full 27.50
_diffrn_reflns_theta_max 27.50
_diffrn_reflns_theta_min 1.98
_diffrn_standards_number 0
_exptl_absorpt_coefficient_mu 5.236
_exptl_absorpt_correction_T_max 0.384
_exptl_absorpt_correction_T_min 0.169
_exptl_absorpt_correction_type integration
_exptl_absorpt_process_details
;
Gaussian integration (Coppens, 1970)
;
_exptl_crystal_colour colourless
_exptl_crystal_density_diffrn 1.571
_exptl_crystal_density_method 'not measured'
_exptl_crystal_description block
_exptl_crystal_F_000 1616
_exptl_crystal_size_max 0.44
_exptl_crystal_size_mid 0.30
_exptl_crystal_size_min 0.22
_refine_diff_density_max 0.951
_refine_diff_density_min -1.453
_refine_diff_density_rms 0.163
_refine_ls_abs_structure_details 'Flack H D (1983), Acta Cryst. A39, 876-881'
_refine_ls_abs_structure_Flack -0.020(6)
_refine_ls_extinction_method none
_refine_ls_goodness_of_fit_ref 1.106
_refine_ls_hydrogen_treatment constr
_refine_ls_matrix_type full
_refine_ls_number_parameters 397
_refine_ls_number_reflns 7029
_refine_ls_number_restraints 1
_refine_ls_restrained_S_all 1.106
_refine_ls_R_factor_all 0.0367
_refine_ls_R_factor_gt 0.0292
_refine_ls_shift/su_max 0.003
_refine_ls_shift/su_mean 0.000
_refine_ls_structure_factor_coef Fsqd
_refine_ls_weighting_details 'calc w=1/[\s^2^(Fo^2^)+(0.0287P)^2^+7.9786P] where P=(Fo^2^+2Fc^2^)/3'
_refine_ls_weighting_scheme calc
_refine_ls_wR_factor_gt 0.0666
_refine_ls_wR_factor_ref 0.0717
_reflns_number_gt 6378
_reflns_number_total 7029
_reflns_threshold_expression >2sigma(I)
_cod_data_source_file c3dt52230j.txt
_cod_data_source_block shelxl
_cod_database_code 7023986

loop_
_symmetry_equiv_pos_as_xyz
'x, y, z'
'-x, -y, z+1/2'
'-x+1/2, y+1/2, z+1/2'
'x+1/2, -y+1/2, z'

loop_
_atom_site_label
_atom_site_type_symbol
_atom_site_fract_x
_atom_site_fract_y
_atom_site_fract_z
_atom_site_U_iso_or_equiv
_atom_site_adp_type
_atom_site_occupancy
_atom_site_symmetry_multiplicity
_atom_site_calc_flag
_atom_site_refinement_flags
Bi1 Bi 0.609951(10) 0.981471(7) 0.75133(3) 0.01716(5) Uani 1 1 d .
Si1 Si 0.75320(13) 1.06591(8) 0.94366(15) 0.0179(3) Uani 1 1 d .
Si2 Si 0.77861(11) 0.91894(7) 0.93791(13) 0.0175(3) Uani 1 1 d .
O1 O 0.6739(3) 1.05881(18) 0.8486(3) 0.0231(8) Uani 1 1 d .
C25 C 0.8940(4) 0.8896(3) 0.8774(5) 0.0211(11) Uani 1 1 d .
O3 O 0.7910(3) 0.99400(17) 0.9865(3) 0.0202(8) Uani 1 1 d .
C13 C 0.8576(4) 1.1136(3) 0.8906(5) 0.0212(11) Uani 1 1 d .
C17 C 0.9866(4) 1.1903(3) 0.9181(6) 0.0347(15) Uani 1 1 d .
H17 H 1.0194 1.2189 0.9648 0.042 Uiso 1 1 d R
C30 C 0.9447(4) 0.8373(3) 0.9221(5) 0.0279(13) Uani 1 1 d .
H30 H 0.9239 0.8162 0.9866 0.034 Uiso 1 1 d R
C18 C 0.9078(4) 1.1576(3) 0.9569(5) 0.0239(12) Uani 1 1 d .
H18 H 0.8881 1.1658 1.0297 0.029 Uiso 1 1 d R
C15 C 0.9710(4) 1.1350(3) 0.7421(9) 0.0345(15) Uani 1 1 d .
H15 H 0.9919 1.1268 0.6697 0.041 Uiso 1 1 d R
O2 O 0.6993(3) 0.91501(18) 0.8431(3) 0.0220(8) Uani 1 1 d .
C27 C 1.0144(4) 0.8990(3) 0.7324(5) 0.0309(15) Uani 1 1 d .
H27 H 1.0381 0.9208 0.6700 0.037 Uiso 1 1 d R
C26 C 0.9306(4) 0.9204(3) 0.7816(4) 0.0256(13) Uani 1 1 d .
H26 H 0.8978 0.9550 0.7485 0.031 Uiso 1 1 d R
C28 C 1.0628(5) 0.8474(3) 0.7785(5) 0.0344(17) Uani 1 1 d .
H28 H 1.1193 0.8339 0.7461 0.041 Uiso 1 1 d R
C14 C 0.8913(4) 1.1026(3) 0.7818(4) 0.0259(13) Uani 1 1 d .
H14 H 0.8580 1.0736 0.7364 0.031 Uiso 1 1 d R
C21 C 0.6534(5) 1.2095(3) 1.1640(6) 0.0363(16) Uani 1 1 d .
H21 H 0.6392 1.2542 1.1614 0.044 Uiso 1 1 d R
C19 C 0.7070(4) 1.1097(3) 1.0706(5) 0.0216(11) Uani 1 1 d .
C20 C 0.6875(4) 1.1771(3) 1.0693(6) 0.0292(13) Uani 1 1 d .
H20 H 0.7001 1.2009 1.0047 0.035 Uiso 1 1 d R
C16 C 1.0177(5) 1.1795(3) 0.8099(6) 0.0363(16) Uani 1 1 d .
H16 H 1.0705 1.2020 0.7839 0.044 Uiso 1 1 d R
C29 C 1.0282(5) 0.8158(3) 0.8712(6) 0.0355(15) Uani 1 1 d .
H29 H 1.0594 0.7791 0.8995 0.043 Uiso 1 1 d R
C35 C 0.7407(4) 0.8395(3) 1.2563(8) 0.0301(11) Uani 1 1 d .
H35 H 0.7514 0.8536 1.3291 0.036 Uiso 1 1 d R
C34 C 0.7017(4) 0.7784(3) 1.2341(6) 0.0306(16) Uani 1 1 d .
H34 H 0.6878 0.7507 1.2939 0.037 Uiso 1 1 d R
C23 C 0.6567(5) 1.1076(4) 1.2652(7) 0.0414(17) Uani 1 1 d .
H23 H 0.6434 1.0846 1.3305 0.050 Uiso 1 1 d R
N1 N 0.6331(3) 0.8723(2) 0.6238(4) 0.0224(10) Uani 1 1 d .
C22 C 0.6392(4) 1.1746(3) 1.2625(8) 0.0394(17) Uani 1 1 d .
H22 H 0.6183 1.1972 1.3255 0.047 Uiso 1 1 d R
C31 C 0.7482(4) 0.8642(3) 1.0587(5) 0.0206(11) Uani 1 1 d .
N2 N 0.5699(3) 1.0937(2) 0.6466(4) 0.0258(11) Uani 1 1 d .
C36 C 0.7638(4) 0.8818(3) 1.1698(5) 0.0243(12) Uani 1 1 d .
H36 H 0.7902 0.9224 1.1872 0.029 Uiso 1 1 d R
C33 C 0.6856(5) 0.7600(3) 1.1254(5) 0.0323(14) Uani 1 1 d .
H33 H 0.6584 0.7192 1.1103 0.039 Uiso 1 1 d R
C12 C 0.5212(5) 1.1427(3) 0.7159(6) 0.0393(17) Uani 1 1 d .
H12A H 0.5027 1.1796 0.6706 0.047 Uiso 1 1 d R
H12B H 0.4662 1.1232 0.7492 0.047 Uiso 1 1 d R
H12C H 0.5633 1.1575 0.7737 0.047 Uiso 1 1 d R
C8 C 0.5774(5) 0.8766(3) 0.5206(5) 0.0327(14) Uani 1 1 d .
H8A H 0.5123 0.8671 0.5370 0.039 Uiso 1 1 d R
H8B H 0.5824 0.9204 0.4911 0.039 Uiso 1 1 d R
H8C H 0.6005 0.8457 0.4664 0.039 Uiso 1 1 d R
C32 C 0.7086(4) 0.8020(3) 1.0377(5) 0.0266(13) Uani 1 1 d .
H32 H 0.6983 0.7886 0.9644 0.032 Uiso 1 1 d R
C24 C 0.6906(4) 1.0752(3) 1.1692(5) 0.0293(13) Uani 1 1 d .
H24 H 0.7057 1.0307 1.1720 0.035 Uiso 1 1 d R
C9 C 0.6131(5) 0.8096(3) 0.6812(5) 0.0321(14) Uani 1 1 d .
H9A H 0.6365 0.7738 0.6368 0.039 Uiso 1 1 d R
H9B H 0.6437 0.8093 0.7528 0.039 Uiso 1 1 d R
H9C H 0.5461 0.8049 0.6912 0.039 Uiso 1 1 d R
C11 C 0.5134(5) 1.0795(4) 0.5465(6) 0.0368(15) Uani 1 1 d .
H11A H 0.5461 1.0499 0.4973 0.044 Uiso 1 1 d R
H11B H 0.4551 1.0596 0.5702 0.044 Uiso 1 1 d R
H11C H 0.5001 1.1199 0.5080 0.044 Uiso 1 1 d R
C7 C 0.7352(4) 0.8765(3) 0.6011(5) 0.0220(11) Uani 1 1 d .
H7A H 0.7514 0.8468 0.5406 0.026 Uiso 1 1 d R
H7B H 0.7710 0.8636 0.6667 0.026 Uiso 1 1 d R
C4 C 0.8505(5) 1.0224(3) 0.4553(6) 0.0329(14) Uani 1 1 d .
H4 H 0.8987 1.0302 0.4041 0.040 Uiso 1 1 d R
C1 C 0.7116(4) 0.9982(3) 0.6127(4) 0.0178(10) Uani 1 1 d .
C2 C 0.7619(4) 0.9460(3) 0.5665(5) 0.0213(12) Uani 1 1 d .
C10 C 0.6640(4) 1.1181(3) 0.6160(5) 0.0266(12) Uani 1 1 d .
H10A H 0.6568 1.1525 0.5605 0.032 Uiso 1 1 d R
H10B H 0.6927 1.1377 0.6817 0.032 Uiso 1 1 d R
C6 C 0.7256(5) 1.0624(3) 0.5735(6) 0.0237(15) Uani 1 1 d .
C3 C 0.8323(5) 0.9584(3) 0.4898(5) 0.0297(13) Uani 1 1 d .
H3 H 0.8688 0.9239 0.4626 0.036 Uiso 1 1 d R
C5 C 0.7956(5) 1.0736(3) 0.4943(5) 0.0296(13) Uani 1 1 d .
H5 H 0.8057 1.1157 0.4662 0.035 Uiso 1 1 d R

loop_
_atom_site_aniso_label
_atom_site_aniso_U_11
_atom_site_aniso_U_22
_atom_site_aniso_U_33
_atom_site_aniso_U_23
_atom_site_aniso_U_13
_atom_site_aniso_U_12
Bi1 0.01661(8) 0.01823(8) 0.01664(8) 0.00099(14) 0.00045(15) -0.00049(6)
Si1 0.0232(8) 0.0137(7) 0.0167(7) -0.0002(6) -0.0007(7) -0.0005(6)
Si2 0.0215(8) 0.0134(7) 0.0175(7) 0.0023(6) -0.0005(6) 0.0011(6)
O1 0.030(2) 0.0187(18) 0.0206(19) -0.0023(15) -0.0065(18) 0.0065(17)
C25 0.024(3) 0.019(2) 0.020(3) -0.003(2) 0.000(2) 0.001(2)
O3 0.029(2) 0.0106(16) 0.0214(19) 0.0011(15) -0.0033(17) -0.0009(16)
C13 0.026(3) 0.016(2) 0.021(3) 0.004(2) 0.001(2) 0.004(2)
C17 0.023(3) 0.022(3) 0.059(4) 0.000(3) -0.008(3) -0.002(2)
C30 0.029(3) 0.026(3) 0.030(3) -0.004(2) -0.003(3) 0.002(2)
C18 0.025(3) 0.017(2) 0.029(3) 0.000(2) -0.003(2) 0.000(2)
C15 0.034(3) 0.034(3) 0.035(4) 0.013(4) 0.016(4) 0.008(2)
O2 0.027(2) 0.0167(17) 0.0223(19) 0.0008(15) -0.0046(16) -0.0032(16)
C27 0.036(3) 0.041(3) 0.016(4) -0.005(3) 0.002(3) -0.007(3)
C26 0.029(3) 0.024(3) 0.023(3) -0.001(2) -0.001(2) 0.000(2)
C28 0.030(3) 0.036(3) 0.037(4) -0.020(3) -0.002(2) 0.004(3)
C14 0.029(3) 0.024(3) 0.024(3) -0.001(2) -0.001(2) 0.005(2)
C21 0.030(3) 0.030(3) 0.049(4) -0.017(3) 0.007(3) 0.001(3)
C19 0.020(3) 0.024(3) 0.021(3) -0.003(2) -0.001(2) 0.001(2)
C20 0.028(3) 0.021(3) 0.038(3) -0.004(3) 0.008(3) -0.002(2)
C16 0.025(3) 0.023(3) 0.061(4) 0.018(3) 0.002(3) 0.001(2)
C29 0.039(4) 0.027(3) 0.040(4) -0.007(3) -0.009(3) 0.011(3)
C35 0.031(3) 0.040(3) 0.020(2) 0.011(4) 0.000(4) 0.003(2)
C34 0.031(3) 0.032(3) 0.029(5) 0.013(3) 0.009(3) 0.003(2)
C23 0.038(3) 0.064(4) 0.021(4) -0.003(4) 0.006(3) 0.006(3)
N1 0.028(3) 0.017(2) 0.022(2) -0.0020(19) -0.002(2) -0.0021(19)
C22 0.032(3) 0.057(4) 0.029(4) -0.017(4) 0.000(3) 0.006(3)
C31 0.017(3) 0.018(2) 0.027(3) 0.005(2) -0.003(2) 0.002(2)
N2 0.023(3) 0.027(3) 0.027(3) -0.001(2) 0.000(2) 0.009(2)
C36 0.025(3) 0.025(3) 0.023(3) 0.002(2) 0.002(2) -0.001(2)
C33 0.039(4) 0.020(3) 0.038(4) 0.008(3) 0.006(3) -0.001(3)
C12 0.039(4) 0.032(3) 0.047(4) -0.007(3) 0.003(3) 0.014(3)
C8 0.037(4) 0.034(3) 0.028(3) -0.002(3) -0.006(3) -0.009(3)
C32 0.035(3) 0.019(3) 0.026(3) 0.005(2) -0.001(3) 0.000(2)
C24 0.031(3) 0.037(3) 0.020(3) -0.003(2) -0.001(2) 0.007(3)
C9 0.040(4) 0.019(3) 0.037(4) 0.002(2) -0.003(3) -0.008(3)
C11 0.031(3) 0.044(4) 0.035(4) 0.000(3) -0.009(3) 0.009(3)
C7 0.025(3) 0.016(2) 0.025(3) -0.002(2) 0.001(2) 0.004(2)
C4 0.032(3) 0.039(3) 0.028(3) 0.005(3) 0.008(3) -0.007(3)
C1 0.023(3) 0.017(2) 0.013(2) 0.0039(19) -0.007(2) -0.004(2)
C2 0.023(3) 0.022(3) 0.020(3) 0.000(2) -0.002(2) -0.002(2)
C10 0.035(3) 0.018(2) 0.027(3) 0.004(2) -0.001(3) 0.004(2)
C6 0.029(4) 0.022(3) 0.021(3) 0.001(2) -0.010(3) -0.003(3)
C3 0.031(3) 0.035(3) 0.023(3) -0.002(3) 0.001(3) 0.000(3)
C5 0.036(3) 0.023(3) 0.029(3) 0.007(2) -0.001(3) -0.004(3)

loop_
_atom_type_symbol
_atom_type_description
_atom_type_scat_dispersion_real
_atom_type_scat_dispersion_imag
_atom_type_scat_source
C C 0.0033 0.0016 'International Tables Vol C Tables 4.2.6.8 and 6.1.1.4'
H H 0.0000 0.0000 'International Tables Vol C Tables 4.2.6.8 and 6.1.1.4'
O O 0.0106 0.0060 'International Tables Vol C Tables 4.2.6.8 and 6.1.1.4'
N N 0.0061 0.0033 'International Tables Vol C Tables 4.2.6.8 and 6.1.1.4'
Si Si 0.0817 0.0704 'International Tables Vol C Tables 4.2.6.8 and 6.1.1.4'
Bi Bi -4.1077 10.2566 'International Tables Vol C Tables 4.2.6.8 and 6.1.1.4'

loop_
_exptl_crystal_face_index_h
_exptl_crystal_face_index_k
_exptl_crystal_face_index_l
_exptl_crystal_face_perp_dist
0 0 1 0.136
0 0 -1 0.149
1 0 0 0.100
-1 0 0 0.112
0 -1 0 0.191
0 1 0 0.219
0 -1 -1 0.161
0 1 -1 0.184
1 0 1 0.123
-1 0 -1 0.120

loop_
_geom_angle_atom_site_label_1
_geom_angle_atom_site_label_2
_geom_angle_atom_site_label_3
_geom_angle
O2 Bi1 O1 86.27(14)
O2 Bi1 C1 95.58(18)
O1 Bi1 C1 91.16(17)
O2 Bi1 N2 154.53(15)
O1 Bi1 N2 73.70(14)
C1 Bi1 N2 69.82(17)
O2 Bi1 N1 72.73(14)
O1 Bi1 N1 148.17(15)
C1 Bi1 N1 68.09(17)
N2 Bi1 N1 117.45(15)
O1 Si1 O3 111.7(2)
O1 Si1 C13 110.9(2)
O3 Si1 C13 108.0(2)
O1 Si1 C19 111.9(2)
O3 Si1 C19 106.4(2)
C13 Si1 C19 107.6(3)
O2 Si2 O3 111.9(2)
O2 Si2 C31 110.9(2)
O3 Si2 C31 107.6(2)
O2 Si2 C25 108.6(2)
O3 Si2 C25 109.8(2)
C31 Si2 C25 107.9(2)
Si1 O1 Bi1 137.9(2)
C30 C25 C26 117.7(5)
C30 C25 Si2 122.8(5)
C26 C25 Si2 119.5(4)
Si1 O3 Si2 133.1(3)
C18 C13 C14 117.2(5)
C18 C13 Si1 122.7(4)
C14 C13 Si1 119.9(4)
C18 C17 C16 119.7(6)
C18 C17 H17 120.1
C16 C17 H17 120.2
C25 C30 C29 120.5(6)
C25 C30 H30 120.5
C29 C30 H30 119.0
C17 C18 C13 122.1(6)
C17 C18 H18 118.1
C13 C18 H18 119.8
C16 C15 C14 119.8(8)
C16 C15 H15 120.8
C14 C15 H15 119.4
Si2 O2 Bi1 138.1(2)
C28 C27 C26 119.6(6)
C28 C27 H27 120.6
C26 C27 H27 119.8
C27 C26 C25 121.3(5)
C27 C26 H26 118.6
C25 C26 H26 120.0
C27 C28 C29 120.4(6)
C27 C28 H28 119.1
C29 C28 H28 120.5
C15 C14 C13 121.2(6)
C15 C14 H14 120.8
C13 C14 H14 118.0
C22 C21 C20 119.8(6)
C22 C21 H21 119.6
C20 C21 H21 120.5
C24 C19 C20 118.0(5)
C24 C19 Si1 120.4(4)
C20 C19 Si1 121.7(5)
C19 C20 C21 121.5(6)
C19 C20 H20 118.7
C21 C20 H20 119.8
C15 C16 C17 120.1(6)
C15 C16 H16 120.6
C17 C16 H16 119.3
C28 C29 C30 120.5(6)
C28 C29 H29 119.9
C30 C29 H29 119.5
C36 C35 C34 120.5(8)
C36 C35 H35 118.1
C34 C35 H35 121.4
C33 C34 C35 119.5(7)
C33 C34 H34 121.9
C35 C34 H34 118.6
C22 C23 C24 120.2(8)
C22 C23 H23 118.4
C24 C23 H23 121.4
C8 N1 C7 111.6(5)
C8 N1 C9 109.9(5)
C7 N1 C9 108.9(5)
C8 N1 Bi1 111.1(4)
C7 N1 Bi1 100.1(3)
C9 N1 Bi1 114.9(4)
C23 C22 C21 119.6(8)
C23 C22 H22 121.5
C21 C22 H22 118.8
C36 C31 C32 117.6(5)
C36 C31 Si2 123.3(4)
C32 C31 Si2 119.2(4)
C10 N2 C12 109.8(5)
C10 N2 C11 111.0(5)
C12 N2 C11 109.9(5)
C10 N2 Bi1 102.3(3)
C12 N2 Bi1 114.5(4)
C11 N2 Bi1 109.3(4)
C35 C36 C31 121.2(6)
C35 C36 H36 118.6
C31 C36 H36 120.2
C34 C33 C32 120.6(6)
C34 C33 H33 119.6
C32 C33 H33 119.7
N2 C12 H12A 109.7
N2 C12 H12B 109.6
H12A C12 H12B 109.5
N2 C12 H12C 109.1
H12A C12 H12C 109.5
H12B C12 H12C 109.5
N1 C8 H8A 109.3
N1 C8 H8B 108.9
H8A C8 H8B 109.5
N1 C8 H8C 110.2
H8A C8 H8C 109.5
H8B C8 H8C 109.5
C33 C32 C31 120.7(6)
C33 C32 H32 119.7
C31 C32 H32 119.6
C19 C24 C23 120.9(6)
C19 C24 H24 118.8
C23 C24 H24 120.2
N1 C9 H9A 109.3
N1 C9 H9B 109.6
H9A C9 H9B 109.5
N1 C9 H9C 109.5
H9A C9 H9C 109.5
H9B C9 H9C 109.5
N2 C11 H11A 111.1
N2 C11 H11B 108.1
H11A C11 H11B 109.5
N2 C11 H11C 109.2
H11A C11 H11C 109.5
H11B C11 H11C 109.5
N1 C7 C2 110.3(5)
N1 C7 H7A 109.5
C2 C7 H7A 108.4
N1 C7 H7B 110.3
C2 C7 H7B 110.0
H7A C7 H7B 108.3
C5 C4 C3 120.1(6)
C5 C4 H4 120.4
C3 C4 H4 119.5
C2 C1 C6 120.3(5)
C2 C1 Bi1 120.7(4)
C6 C1 Bi1 119.0(4)
C3 C2 C1 119.7(6)
C3 C2 C7 122.1(6)
C1 C2 C7 118.3(5)
N2 C10 C6 110.7(5)
N2 C10 H10A 108.6
C6 C10 H10A 111.6
N2 C10 H10B 108.4
C6 C10 H10B 109.7
H10A C10 H10B 107.7
C5 C6 C1 118.8(6)
C5 C6 C10 121.1(6)
C1 C6 C10 120.1(6)
C2 C3 C4 120.2(6)
C2 C3 H3 119.8
C4 C3 H3 120.0
C4 C5 C6 120.5(6)
C4 C5 H5 119.0
C6 C5 H5 120.5

loop_
_geom_bond_atom_site_label_1
_geom_bond_atom_site_label_2
_geom_bond_distance
Bi1 O2 2.151(4)
Bi1 O1 2.154(4)
Bi1 C1 2.222(6)
Bi1 N2 2.663(5)
Bi1 N1 2.711(5)
Si1 O1 1.604(4)
Si1 O3 1.638(4)
Si1 C13 1.877(6)
Si1 C19 1.877(6)
Si2 O2 1.597(4)
Si2 O3 1.641(4)
Si2 C31 1.873(6)
Si2 C25 1.882(6)
C25 C30 1.389(8)
C25 C26 1.405(8)
C13 C18 1.390(8)
C13 C14 1.404(8)
C17 C18 1.379(9)
C17 C16 1.384(10)
C17 H17 0.9299
C30 C29 1.397(9)
C30 H30 0.9300
C18 H18 0.9300
C15 C16 1.382(11)
C15 C14 1.389(8)
C15 H15 0.9300
C27 C28 1.369(9)
C27 C26 1.393(8)
C27 H27 0.9300
C26 H26 0.9302
C28 C29 1.372(10)
C28 H28 0.9300
C14 H14 0.9300
C21 C22 1.390(12)
C21 C20 1.396(9)
C21 H21 0.9300
C19 C24 1.392(8)
C19 C20 1.396(8)
C20 H20 0.9299
C16 H16 0.9301
C29 H29 0.9299
C35 C36 1.382(9)
C35 C34 1.385(8)
C35 H35 0.9300
C34 C33 1.373(10)
C34 H34 0.9299
C23 C22 1.384(10)
C23 C24 1.407(9)
C23 H23 0.9300
N1 C8 1.468(8)
N1 C7 1.472(7)
N1 C9 1.475(7)
C22 H22 0.9300
C31 C36 1.394(8)
C31 C32 1.406(8)
N2 C10 1.466(8)
N2 C12 1.467(8)
N2 C11 1.469(8)
C36 H36 0.9300
C33 C32 1.391(8)
C33 H33 0.9299
C12 H12A 0.9601
C12 H12B 0.9599
C12 H12C 0.9600
C8 H8A 0.9601
C8 H8B 0.9599
C8 H8C 0.9599
C32 H32 0.9300
C24 H24 0.9301
C9 H9A 0.9599
C9 H9B 0.9599
C9 H9C 0.9601
C11 H11A 0.9600
C11 H11B 0.9600
C11 H11C 0.9600
C7 C2 1.520(8)
C7 H7A 0.9701
C7 H7B 0.9700
C4 C5 1.380(9)
C4 C3 1.388(9)
C4 H4 0.9300
C1 C2 1.391(8)
C1 C6 1.399(8)
C2 C3 1.377(9)
C10 C6 1.516(9)
C10 H10A 0.9700
C10 H10B 0.9700
C6 C5 1.390(9)
C3 H3 0.9299
C5 H5 0.9300
